data_7013126
loop_
_publ_author_name
'Depree, Craig V.'
'Beckmann, Udo'
'Heslop, Katie'
'Brooker, Sally'

_publ_section_title
;
 Monomeric, trimeric and polymeric assemblies of dicopper(ii) complexes
 of a triazolate-containing Schiff-base macrocycleElectronic
 supplementary information (ESI) available: Geometric data for
 complexes 1?6. See http://www.rsc.org/suppdata/dt/b3/b304658c/
;
_journal_issue 15
_journal_name_full 'Dalton Transactions'
_journal_page_first 3071
_journal_paper_doi 10.1039/b304658c
_journal_year 2003
_chemical_formula_sum 'C21 H27 Cl Cu2 N12 O4 S'
_chemical_formula_weight 706.14
_chemical_name_systematic
;
?
;
_space_group_IT_number 14
_symmetry_cell_setting monoclinic
_symmetry_space_group_name_Hall '-P 2ybc'
_symmetry_space_group_name_H-M 'P 1 21/c 1'
_atom_sites_solution_hydrogens geom
_atom_sites_solution_primary direct
_atom_sites_solution_secondary difmap
_audit_creation_method SHELXL-97
_cell_angle_alpha 90.00
_cell_angle_beta 118.727(3)
_cell_angle_gamma 90.00
_cell_formula_units_Z 4
_cell_length_a 16.854(6)
_cell_length_b 11.891(4)
_cell_length_c 16.280(5)
_cell_measurement_temperature 168(2)
_cell_volume 2861.1(17)
_computing_structure_refinement 'SHELXL-97 (Sheldrick, 1997)'
_computing_structure_solution 'SHELXS-97 (Sheldrick, 1990)'
_diffrn_ambient_temperature 168(2)
_diffrn_measured_fraction_theta_full 0.985
_diffrn_measured_fraction_theta_max 0.985
_diffrn_measurement_device_type 'Bruker SMART area detector'
_diffrn_radiation_monochromator graphite
_diffrn_radiation_source 'fine-focus sealed tube'
_diffrn_radiation_type MoK\a
_diffrn_radiation_wavelength 0.71073
_diffrn_reflns_av_R_equivalents 0.1164
_diffrn_reflns_av_sigmaI/netI 0.0834
_diffrn_reflns_limit_h_max 20
_diffrn_reflns_limit_h_min -20
_diffrn_reflns_limit_k_max 14
_diffrn_reflns_limit_k_min -9
_diffrn_reflns_limit_l_max 20
_diffrn_reflns_limit_l_min -20
_diffrn_reflns_number 35477
_diffrn_reflns_theta_full 26.38
_diffrn_reflns_theta_max 26.38
_diffrn_reflns_theta_min 2.20
_exptl_absorpt_coefficient_mu 1.705
_exptl_absorpt_correction_T_max 1.00
_exptl_absorpt_correction_T_min 0.85
_exptl_absorpt_correction_type Semi-empirical(SADABS)
_exptl_crystal_colour blue
_exptl_crystal_density_diffrn 1.639
_exptl_crystal_density_method 'not measured'
_exptl_crystal_description plate
_exptl_crystal_F_000 1440
_exptl_crystal_size_max 0.45
_exptl_crystal_size_mid 0.26
_exptl_crystal_size_min 0.04
_refine_diff_density_max 0.524
_refine_diff_density_min -0.603
_refine_diff_density_rms 0.110
_refine_ls_extinction_method none
_refine_ls_goodness_of_fit_ref 1.260
_refine_ls_hydrogen_treatment mixed
_refine_ls_matrix_type full
_refine_ls_number_parameters 375
_refine_ls_number_reflns 5770
_refine_ls_number_restraints 0
_refine_ls_restrained_S_all 1.260
_refine_ls_R_factor_all 0.1315
_refine_ls_R_factor_gt 0.0848
_refine_ls_shift/su_max 0.001
_refine_ls_shift/su_mean 0.000
_refine_ls_structure_factor_coef Fsqd
_refine_ls_weighting_details
;
calc w=1/[\s^2^(Fo^2^)+(0.0000P)^2^+14.5929P] where
P=(Fo^2^+2Fc^2^)/3
;
_refine_ls_weighting_scheme calc
_refine_ls_wR_factor_gt 0.1165
_refine_ls_wR_factor_ref 0.1267
_reflns_number_gt 4064
_reflns_number_total 5770
_reflns_threshold_expression >2sigma(I)
_cod_data_source_file b304658c.txt
_cod_data_source_block uber#2
_cod_depositor_comments
;
The following automatic conversions were performed:
'_symmetry_cell_setting' value 'Monoclinic' changed to 'monoclinic'
according to '/home/saulius/struct/CIF-dictionaries/cif_core.dic'
dictionary named 'cif_core.dic' version 2.4.1 from 2010-06-29.

Automatic conversion script
Id: cif_fix_enum 1527 2010-12-29 10:47:43Z saulius 
;
_cod_original_cell_volume 2861.0(16)
_cod_original_sg_symbol_H-M P2(1)/c
_cod_database_code 7013126

loop_
_symmetry_equiv_pos_as_xyz
'x, y, z'
'-x, y+1/2, -z+1/2'
'-x, -y, -z'
'x, -y-1/2, z-1/2'

loop_
_atom_site_label
_atom_site_type_symbol
_atom_site_fract_x
_atom_site_fract_y
_atom_site_fract_z
_atom_site_U_iso_or_equiv
_atom_site_adp_type
_atom_site_occupancy
_atom_site_symmetry_multiplicity
_atom_site_calc_flag
_atom_site_refinement_flags
_atom_site_disorder_assembly
_atom_site_disorder_group
Cu1 Cu 0.19053(5) 1.22547(7) 0.19462(5) 0.0222(2) Uani 1 1 d . . .
Cu2 Cu 0.17221(5) 0.92669(7) 0.30417(5) 0.0223(2) Uani 1 1 d . . .
N1 N 0.1271(3) 1.0834(4) 0.1389(3) 0.0209(12) Uani 1 1 d . . .
N2 N 0.1192(3) 0.9854(4) 0.1753(3) 0.0212(12) Uani 1 1 d . . .
N3 N 0.1058(4) 0.9480(4) 0.0327(4) 0.0259(13) Uani 1 1 d . . .
N4 N 0.1816(4) 1.2357(4) 0.0653(4) 0.0258(13) Uani 1 1 d . . .
N5 N 0.3033(4) 1.3244(4) 0.2567(4) 0.0258(13) Uani 1 1 d . . .
N6 N 0.2483(3) 1.1644(4) 0.3229(4) 0.0214(12) Uani 1 1 d . . .
N7 N 0.2428(3) 1.0647(4) 0.3580(3) 0.0196(11) Uani 1 1 d . . .
N8 N 0.3848(3) 1.1310(5) 0.4509(4) 0.0260(13) Uani 1 1 d . . .
N9 N 0.2714(3) 0.8648(4) 0.4264(4) 0.0232(12) Uani 1 1 d . . .
N10 N 0.1413(3) 0.7810(5) 0.2340(4) 0.0268(13) Uani 1 1 d . . .
C3 C 0.1063(4) 0.9068(5) 0.1106(4) 0.0216(14) Uani 1 1 d . . .
C5 C 0.1189(4) 1.0584(6) 0.0541(4) 0.0263(15) Uani 1 1 d . . .
C6 C 0.1412(4) 1.1523(6) 0.0081(4) 0.0271(16) Uani 1 1 d . . .
C7 C 0.1217(5) 1.1445(6) -0.0918(4) 0.0312(17) Uani 1 1 d . . .
H7A H 0.0885 1.2116 -0.1260 0.037 Uiso 1 1 calc R . .
H7B H 0.0850 1.0774 -0.1209 0.037 Uiso 1 1 calc R . .
H7C H 0.1787 1.1393 -0.0938 0.037 Uiso 1 1 calc R . .
C8 C 0.2177(5) 1.3332(6) 0.0380(5) 0.0328(17) Uani 1 1 d . . .
H8A H 0.1731 1.3575 -0.0259 0.039 Uiso 1 1 calc R . .
H8B H 0.2738 1.3111 0.0371 0.039 Uiso 1 1 calc R . .
C9 C 0.2379(5) 1.4308(6) 0.1057(5) 0.0318(16) Uani 1 1 d . . .
H9A H 0.1833 1.4448 0.1123 0.038 Uiso 1 1 calc R . .
H9B H 0.2483 1.4988 0.0771 0.038 Uiso 1 1 calc R . .
C10 C 0.3191(5) 1.4167(6) 0.2047(5) 0.0359(18) Uani 1 1 d . . .
H10A H 0.3742 1.4001 0.1996 0.043 Uiso 1 1 calc R . .
H10B H 0.3294 1.4880 0.2399 0.043 Uiso 1 1 calc R . .
C11 C 0.4492(4) 1.3608(6) 0.4017(5) 0.0343(17) Uani 1 1 d . . .
H11A H 0.4381 1.4418 0.4016 0.041 Uiso 1 1 calc R . .
H11B H 0.4900 1.3474 0.3756 0.041 Uiso 1 1 calc R . .
H11C H 0.4769 1.3324 0.4661 0.041 Uiso 1 1 calc R . .
C12 C 0.3610(4) 1.3010(5) 0.3431(5) 0.0258(15) Uani 1 1 d . . .
C13 C 0.3343(4) 1.2011(5) 0.3792(4) 0.0234(15) Uani 1 1 d . . .
C15 C 0.3246(4) 1.0459(5) 0.4336(4) 0.0206(14) Uani 1 1 d . . .
C16 C 0.3371(4) 0.9323(6) 0.4759(4) 0.0246(15) Uani 1 1 d . . .
C17 C 0.4225(4) 0.9062(6) 0.5644(5) 0.0344(18) Uani 1 1 d . . .
H17A H 0.4093 0.8526 0.6020 0.041 Uiso 1 1 calc R . .
H17B H 0.4471 0.9756 0.6003 0.041 Uiso 1 1 calc R . .
H17C H 0.4669 0.8734 0.5488 0.041 Uiso 1 1 calc R . .
C18 C 0.2724(5) 0.7445(5) 0.4514(5) 0.0293(16) Uani 1 1 d . . .
H18A H 0.2835 0.7388 0.5167 0.035 Uiso 1 1 calc R . .
H18B H 0.3223 0.7055 0.4475 0.035 Uiso 1 1 calc R . .
C19 C 0.1815(5) 0.6867(6) 0.3849(5) 0.0323(17) Uani 1 1 d . . .
H19A H 0.1811 0.6112 0.4104 0.039 Uiso 1 1 calc R . .
H19B H 0.1320 0.7306 0.3857 0.039 Uiso 1 1 calc R . .
C20 C 0.1605(5) 0.6731(6) 0.2830(5) 0.0346(18) Uani 1 1 d . . .
H20A H 0.2129 0.6374 0.2814 0.042 Uiso 1 1 calc R . .
H20B H 0.1077 0.6227 0.2501 0.042 Uiso 1 1 calc R . .
C21 C 0.0922(5) 0.6944(6) 0.0759(5) 0.0368(18) Uani 1 1 d . . .
H21A H 0.0586 0.6356 0.0884 0.044 Uiso 1 1 calc R . .
H21B H 0.1486 0.6629 0.0823 0.044 Uiso 1 1 calc R . .
H21C H 0.0553 0.7230 0.0121 0.044 Uiso 1 1 calc R . .
C22 C 0.1135(4) 0.7885(5) 0.1444(5) 0.0244(15) Uani 1 1 d . . .
S50 S 0.05398(12) 0.98686(15) 0.35571(14) 0.0328(4) Uani 1 1 d . . .
C50 C -0.0280(4) 0.8957(5) 0.3321(4) 0.0206(14) Uani 1 1 d . . .
N50 N -0.0865(4) 0.8337(5) 0.3181(4) 0.0319(14) Uani 1 1 d . . .
Cl1 Cl 0.38239(14) 0.78335(19) 0.26622(14) 0.0478(5) Uani 1 1 d . . .
O11 O 0.3401(5) 0.8831(6) 0.2770(6) 0.095(3) Uani 1 1 d . . .
O12 O 0.4560(4) 0.8133(5) 0.2488(5) 0.0666(19) Uani 1 1 d . . .
O13 O 0.4132(5) 0.7130(8) 0.3468(5) 0.103(3) Uani 1 1 d . . .
O14 O 0.3156(4) 0.7206(6) 0.1882(4) 0.0698(19) Uani 1 1 d . . .
N60 N 0.3338(5) 1.4569(7) 0.5019(6) 0.065(2) Uani 1 1 d . . .
C60 C 0.3656(6) 1.4392(7) 0.5806(7) 0.050(2) Uani 1 1 d . . .
C61 C 0.4074(7) 1.4144(8) 0.6797(7) 0.072(3) Uani 1 1 d . . .
H41A H 0.4344 1.3391 0.6913 0.086 Uiso 1 1 calc R . .
H41B H 0.3615 1.4170 0.7003 0.086 Uiso 1 1 calc R . .
H41C H 0.4546 1.4701 0.7147 0.086 Uiso 1 1 calc R . .

loop_
_atom_site_aniso_label
_atom_site_aniso_U_11
_atom_site_aniso_U_22
_atom_site_aniso_U_33
_atom_site_aniso_U_23
_atom_site_aniso_U_13
_atom_site_aniso_U_12
Cu1 0.0249(4) 0.0191(4) 0.0261(4) 0.0031(4) 0.0150(4) 0.0021(4)
Cu2 0.0269(4) 0.0182(4) 0.0227(4) 0.0006(4) 0.0126(4) -0.0012(4)
N1 0.023(3) 0.021(3) 0.022(3) 0.004(2) 0.015(2) -0.001(2)
N2 0.022(3) 0.017(3) 0.025(3) -0.002(2) 0.011(2) 0.000(2)
N3 0.027(3) 0.025(3) 0.026(3) 0.003(3) 0.014(3) 0.004(3)
N4 0.030(3) 0.022(3) 0.033(3) 0.011(3) 0.022(3) 0.008(3)
N5 0.028(3) 0.016(3) 0.038(4) 0.003(3) 0.019(3) -0.001(2)
N6 0.024(3) 0.014(3) 0.031(3) -0.001(2) 0.017(3) -0.004(2)
N7 0.020(3) 0.017(3) 0.021(3) -0.001(2) 0.010(2) 0.004(2)
N8 0.026(3) 0.029(3) 0.027(3) -0.004(3) 0.016(3) -0.004(3)
N9 0.028(3) 0.018(3) 0.031(3) 0.006(2) 0.021(3) 0.004(3)
N10 0.027(3) 0.025(3) 0.028(3) 0.004(3) 0.014(3) 0.001(3)
C3 0.015(3) 0.027(4) 0.019(3) 0.002(3) 0.005(3) 0.000(3)
C5 0.024(4) 0.030(4) 0.026(4) 0.006(3) 0.014(3) 0.002(3)
C6 0.021(4) 0.032(4) 0.024(4) 0.008(3) 0.007(3) 0.010(3)
C7 0.036(4) 0.034(4) 0.025(4) 0.007(3) 0.016(3) 0.007(3)
C8 0.036(4) 0.033(4) 0.032(4) 0.019(3) 0.019(4) 0.011(3)
C9 0.040(4) 0.019(4) 0.049(5) 0.012(3) 0.032(4) 0.005(3)
C10 0.036(4) 0.028(4) 0.051(5) 0.011(4) 0.027(4) 0.000(4)
C11 0.028(4) 0.031(4) 0.039(4) -0.002(3) 0.012(3) -0.008(3)
C12 0.025(4) 0.018(4) 0.040(4) -0.003(3) 0.020(3) -0.005(3)
C13 0.024(4) 0.026(4) 0.023(4) 0.000(3) 0.013(3) 0.004(3)
C15 0.021(3) 0.022(4) 0.023(3) -0.005(3) 0.014(3) -0.005(3)
C16 0.025(4) 0.028(4) 0.027(4) 0.002(3) 0.016(3) 0.004(3)
C17 0.031(4) 0.037(5) 0.033(4) 0.011(3) 0.013(3) 0.005(3)
C18 0.042(4) 0.020(4) 0.028(4) 0.008(3) 0.019(3) 0.004(3)
C19 0.035(4) 0.023(4) 0.044(4) 0.012(3) 0.023(4) -0.001(3)
C20 0.042(5) 0.022(4) 0.038(5) 0.000(3) 0.018(4) -0.006(3)
C21 0.045(5) 0.025(4) 0.041(5) -0.007(3) 0.022(4) 0.001(3)
C22 0.023(4) 0.023(4) 0.028(4) -0.008(3) 0.014(3) -0.006(3)
S50 0.0311(10) 0.0258(10) 0.0506(12) -0.0108(9) 0.0268(9) -0.0086(8)
C50 0.018(3) 0.022(4) 0.025(4) -0.005(3) 0.013(3) -0.002(3)
N50 0.034(4) 0.030(3) 0.035(4) -0.001(3) 0.020(3) -0.006(3)
Cl1 0.0473(12) 0.0619(14) 0.0454(12) -0.0069(11) 0.0314(10) -0.0085(11)
O11 0.119(6) 0.071(5) 0.158(7) -0.055(5) 0.118(6) -0.034(4)
O12 0.071(4) 0.060(4) 0.105(5) 0.005(4) 0.071(4) -0.004(3)
O13 0.083(5) 0.166(8) 0.059(4) 0.039(5) 0.034(4) -0.016(5)
O14 0.062(4) 0.089(5) 0.061(4) -0.026(4) 0.031(3) -0.007(4)
N60 0.054(5) 0.066(6) 0.073(6) -0.001(5) 0.028(5) 0.002(4)
C60 0.038(5) 0.040(5) 0.065(6) -0.005(5) 0.021(5) -0.006(4)
C61 0.083(8) 0.058(7) 0.071(7) 0.007(6) 0.033(6) -0.002(6)

loop_
_atom_type_symbol
_atom_type_description
_atom_type_scat_dispersion_real
_atom_type_scat_dispersion_imag
_atom_type_scat_source
C C 0.0033 0.0016 'International Tables Vol C Tables 4.2.6.8 and 6.1.1.4'
H H 0.0000 0.0000 'International Tables Vol C Tables 4.2.6.8 and 6.1.1.4'
N N 0.0061 0.0033 'International Tables Vol C Tables 4.2.6.8 and 6.1.1.4'
O O 0.0106 0.0060 'International Tables Vol C Tables 4.2.6.8 and 6.1.1.4'
S S 0.1246 0.1234 'International Tables Vol C Tables 4.2.6.8 and 6.1.1.4'
Cu Cu 0.3201 1.2651 'International Tables Vol C Tables 4.2.6.8 and 6.1.1.4'
Cl Cl 0.1484 0.1585 'International Tables Vol C Tables 4.2.6.8 and 6.1.1.4'

loop_
_geom_angle_atom_site_label_1
_geom_angle_atom_site_label_2
_geom_angle_atom_site_label_3
_geom_angle
_geom_angle_site_symmetry_1
_geom_angle_site_symmetry_3
_geom_angle_publ_flag
N6 Cu1 N1 93.1(2) . . y
N6 Cu1 N4 150.4(2) . . y
N1 Cu1 N4 79.7(2) . . y
N6 Cu1 N5 79.6(2) . . y
N1 Cu1 N5 153.0(2) . . y
N4 Cu1 N5 93.8(2) . . y
N6 Cu1 N50 107.1(2) . 2 y
N1 Cu1 N50 103.7(2) . 2 y
N4 Cu1 N50 102.6(2) . 2 y
N5 Cu1 N50 103.3(2) . 2 y
N7 Cu2 N2 92.6(2) . . y
N7 Cu2 N10 155.8(2) . . y
N2 Cu2 N10 80.7(2) . . y
N7 Cu2 N9 80.2(2) . . y
N2 Cu2 N9 155.9(2) . . y
N10 Cu2 N9 96.4(2) . . y
N7 Cu2 S50 91.13(15) . . y
N2 Cu2 S50 102.70(15) . . y
N10 Cu2 S50 113.04(15) . . y
N9 Cu2 S50 100.43(15) . . y
N2 N1 C5 106.1(5) . . ?
N2 N1 Cu1 133.4(4) . . ?
C5 N1 Cu1 115.1(4) . . ?
N1 N2 C3 105.7(5) . . ?
N1 N2 Cu2 133.4(4) . . ?
C3 N2 Cu2 114.0(4) . . ?
C5 N3 C3 100.6(5) . . ?
C6 N4 C8 122.2(6) . . ?
C6 N4 Cu1 116.4(4) . . ?
C8 N4 Cu1 121.4(4) . . ?
C12 N5 C10 121.9(6) . . ?
C12 N5 Cu1 116.6(4) . . ?
C10 N5 Cu1 121.5(4) . . ?
N7 N6 C13 105.5(5) . . ?
N7 N6 Cu1 132.7(4) . . ?
C13 N6 Cu1 114.8(4) . . ?
N6 N7 C15 106.5(5) . . ?
N6 N7 Cu2 134.4(4) . . ?
C15 N7 Cu2 113.6(4) . . ?
C13 N8 C15 100.5(5) . . ?
C16 N9 C18 122.4(6) . . ?
C16 N9 Cu2 116.3(4) . . ?
C18 N9 Cu2 121.0(4) . . ?
C22 N10 C20 122.5(6) . . ?
C22 N10 Cu2 115.7(5) . . ?
C20 N10 Cu2 121.3(4) . . ?
N2 C3 N3 114.0(6) . . ?
N2 C3 C22 114.3(5) . . ?
N3 C3 C22 130.4(6) . . ?
N3 C5 N1 113.7(6) . . ?
N3 C5 C6 130.5(6) . . ?
N1 C5 C6 114.9(6) . . ?
N4 C6 C5 112.5(6) . . ?
N4 C6 C7 126.0(6) . . ?
C5 C6 C7 121.5(6) . . ?
N4 C8 C9 111.3(5) . . ?
C8 C9 C10 116.8(6) . . ?
N5 C10 C9 111.3(6) . . ?
N5 C12 C13 112.8(6) . . ?
N5 C12 C11 125.7(6) . . ?
C13 C12 C11 121.4(6) . . ?
N8 C13 N6 114.0(6) . . ?
N8 C13 C12 130.5(6) . . ?
N6 C13 C12 114.6(5) . . ?
N7 C15 N8 113.4(5) . . ?
N7 C15 C16 115.3(5) . . ?
N8 C15 C16 130.9(6) . . ?
N9 C16 C15 112.9(5) . . ?
N9 C16 C17 127.6(6) . . ?
C15 C16 C17 119.3(6) . . ?
N9 C18 C19 111.1(5) . . ?
C20 C19 C18 116.1(6) . . ?
N10 C20 C19 111.9(5) . . ?
N10 C22 C3 113.5(6) . . ?
N10 C22 C21 127.7(6) . . ?
C3 C22 C21 118.8(6) . . ?
C50 S50 Cu2 115.4(2) . . ?
N50 C50 S50 177.2(6) . . ?
C50 N50 Cu1 174.6(5) . 2_545 ?
O13 Cl1 O11 110.8(5) . . ?
O13 Cl1 O14 107.0(5) . . ?
O11 Cl1 O14 108.2(4) . . ?
O13 Cl1 O12 111.0(4) . . ?
O11 Cl1 O12 110.1(4) . . ?
O14 Cl1 O12 109.6(4) . . ?
N60 C60 C61 178.4(11) . . ?

loop_
_geom_bond_atom_site_label_1
_geom_bond_atom_site_label_2
_geom_bond_distance
_geom_bond_site_symmetry_2
_geom_bond_publ_flag
Cu1 N6 1.970(5) . y
Cu1 N1 1.972(5) . y
Cu1 N4 2.040(5) . y
Cu1 N5 2.043(5) . y
Cu1 N50 2.104(6) 2 y
Cu2 N7 1.969(5) . y
Cu2 N2 1.971(5) . y
Cu2 N10 2.002(6) . y
Cu2 N9 2.025(5) . y
Cu2 S50 2.607(2) . y
N1 N2 1.342(7) . ?
N1 C5 1.353(8) . ?
N2 C3 1.345(8) . ?
N3 C5 1.348(8) . ?
N3 C3 1.356(8) . ?
N4 C6 1.306(8) . ?
N4 C8 1.474(8) . ?
N5 C12 1.298(8) . ?
N5 C10 1.486(8) . ?
N6 N7 1.338(7) . ?
N6 C13 1.362(8) . ?
N7 C15 1.355(8) . ?
N8 C13 1.352(8) . ?
N8 C15 1.362(7) . ?
N9 C16 1.290(8) . ?
N9 C18 1.484(8) . ?
N10 C22 1.303(8) . ?
N10 C20 1.463(8) . ?
C3 C22 1.493(9) . ?
C5 C6 1.489(9) . ?
C6 C7 1.500(9) . ?
C8 C9 1.522(9) . ?
C9 C10 1.542(10) . ?
C11 C12 1.504(9) . ?
C12 C13 1.488(9) . ?
C15 C16 1.485(9) . ?
C16 C17 1.500(9) . ?
C18 C19 1.549(9) . ?
C19 C20 1.530(9) . ?
C21 C22 1.498(9) . ?
S50 C50 1.649(6) . ?
C50 N50 1.162(8) . ?
N50 Cu1 2.104(6) 2_545 ?
Cl1 O13 1.427(7) . ?
Cl1 O11 1.437(7) . ?
Cl1 O14 1.437(6) . ?
Cl1 O12 1.444(5) . ?
N60 C60 1.146(10) . ?
C60 C61 1.447(12) . ?

loop_
_geom_torsion_atom_site_label_1
_geom_torsion_atom_site_label_2
_geom_torsion_atom_site_label_3
_geom_torsion_atom_site_label_4
_geom_torsion
_geom_torsion_site_symmetry_1
_geom_torsion_site_symmetry_2
_geom_torsion_site_symmetry_3
_geom_torsion_site_symmetry_4
_geom_torsion_publ_flag
N6 Cu1 N1 N2 5.5(5) . . . . ?
N4 Cu1 N1 N2 156.6(6) . . . . ?
N5 Cu1 N1 N2 78.6(7) . . . . ?
N50 Cu1 N1 N2 -102.9(5) 2 . . . ?
N6 Cu1 N1 C5 -144.2(4) . . . . ?
N4 Cu1 N1 C5 6.8(4) . . . . ?
N5 Cu1 N1 C5 -71.2(7) . . . . ?
N50 Cu1 N1 C5 107.4(5) 2 . . . ?
C5 N1 N2 C3 -0.3(6) . . . . ?
Cu1 N1 N2 C3 -152.0(5) . . . . ?
C5 N1 N2 Cu2 147.6(5) . . . . ?
Cu1 N1 N2 Cu2 -4.0(8) . . . . ?
N7 Cu2 N2 N1 -1.3(5) . . . . ?
N10 Cu2 N2 N1 -157.8(6) . . . . ?
N9 Cu2 N2 N1 -72.9(8) . . . . ?
S50 Cu2 N2 N1 90.5(5) . . . . ?
N7 Cu2 N2 C3 144.7(4) . . . . ?
N10 Cu2 N2 C3 -11.8(4) . . . . ?
N9 Cu2 N2 C3 73.1(7) . . . . ?
S50 Cu2 N2 C3 -123.5(4) . . . . ?
N6 Cu1 N4 C6 78.6(6) . . . . ?
N1 Cu1 N4 C6 0.5(4) . . . . ?
N5 Cu1 N4 C6 154.1(5) . . . . ?
N50 Cu1 N4 C6 -101.4(5) 2 . . . ?
N6 Cu1 N4 C8 -102.5(6) . . . . ?
N1 Cu1 N4 C8 179.5(5) . . . . ?
N5 Cu1 N4 C8 -27.0(5) . . . . ?
N50 Cu1 N4 C8 77.6(5) 2 . . . ?
N6 Cu1 N5 C12 4.2(5) . . . . ?
N1 Cu1 N5 C12 -72.1(7) . . . . ?
N4 Cu1 N5 C12 -146.7(5) . . . . ?
N50 Cu1 N5 C12 109.4(5) 2 . . . ?
N6 Cu1 N5 C10 -177.1(5) . . . . ?
N1 Cu1 N5 C10 106.7(6) . . . . ?
N4 Cu1 N5 C10 32.0(5) . . . . ?
N50 Cu1 N5 C10 -71.8(5) 2 . . . ?
N1 Cu1 N6 N7 -2.3(5) . . . . ?
N4 Cu1 N6 N7 -76.9(7) . . . . ?
N5 Cu1 N6 N7 -156.1(5) . . . . ?
N50 Cu1 N6 N7 103.1(5) 2 . . . ?
N1 Cu1 N6 C13 143.4(4) . . . . ?
N4 Cu1 N6 C13 68.8(6) . . . . ?
N5 Cu1 N6 C13 -10.4(4) . . . . ?
N50 Cu1 N6 C13 -111.2(4) 2 . . . ?
C13 N6 N7 C15 0.4(6) . . . . ?
Cu1 N6 N7 C15 148.4(5) . . . . ?
C13 N6 N7 Cu2 -150.7(5) . . . . ?
Cu1 N6 N7 Cu2 -2.7(8) . . . . ?
N2 Cu2 N7 N6 4.6(5) . . . . ?
N10 Cu2 N7 N6 77.7(8) . . . . ?
N9 Cu2 N7 N6 161.5(6) . . . . ?
S50 Cu2 N7 N6 -98.1(5) . . . . ?
N2 Cu2 N7 C15 -145.0(4) . . . . ?
N10 Cu2 N7 C15 -71.9(7) . . . . ?
N9 Cu2 N7 C15 11.8(4) . . . . ?
S50 Cu2 N7 C15 112.2(4) . . . . ?
N7 Cu2 N9 C16 -7.7(4) . . . . ?
N2 Cu2 N9 C16 66.5(7) . . . . ?
N10 Cu2 N9 C16 148.1(4) . . . . ?
S50 Cu2 N9 C16 -97.0(4) . . . . ?
N7 Cu2 N9 C18 178.9(5) . . . . ?
N2 Cu2 N9 C18 -107.0(6) . . . . ?
N10 Cu2 N9 C18 -25.4(5) . . . . ?
S50 Cu2 N9 C18 89.5(4) . . . . ?
N7 Cu2 N10 C22 -67.8(7) . . . . ?
N2 Cu2 N10 C22 7.8(5) . . . . ?
N9 Cu2 N10 C22 -148.0(5) . . . . ?
S50 Cu2 N10 C22 107.7(4) . . . . ?
N7 Cu2 N10 C20 104.3(6) . . . . ?
N2 Cu2 N10 C20 179.9(5) . . . . ?
N9 Cu2 N10 C20 24.1(5) . . . . ?
S50 Cu2 N10 C20 -80.2(5) . . . . ?
N1 N2 C3 N3 0.4(7) . . . . ?
Cu2 N2 C3 N3 -154.6(4) . . . . ?
N1 N2 C3 C22 168.9(5) . . . . ?
Cu2 N2 C3 C22 13.8(6) . . . . ?
C5 N3 C3 N2 -0.4(7) . . . . ?
C5 N3 C3 C22 -166.5(6) . . . . ?
C3 N3 C5 N1 0.1(7) . . . . ?
C3 N3 C5 C6 168.4(6) . . . . ?
N2 N1 C5 N3 0.1(7) . . . . ?
Cu1 N1 C5 N3 157.7(4) . . . . ?
N2 N1 C5 C6 -170.0(5) . . . . ?
Cu1 N1 C5 C6 -12.4(7) . . . . ?
C8 N4 C6 C5 174.2(5) . . . . ?
Cu1 N4 C6 C5 -6.9(7) . . . . ?
C8 N4 C6 C7 -2.9(10) . . . . ?
Cu1 N4 C6 C7 176.1(5) . . . . ?
N3 C5 C6 N4 -155.5(7) . . . . ?
N1 C5 C6 N4 12.6(8) . . . . ?
N3 C5 C6 C7 21.7(10) . . . . ?
N1 C5 C6 C7 -170.2(6) . . . . ?
C6 N4 C8 C9 164.6(6) . . . . ?
Cu1 N4 C8 C9 -14.3(7) . . . . ?
N4 C8 C9 C10 70.6(7) . . . . ?
C12 N5 C10 C9 -176.7(6) . . . . ?
Cu1 N5 C10 C9 4.6(7) . . . . ?
C8 C9 C10 N5 -64.9(8) . . . . ?
C10 N5 C12 C13 -176.3(5) . . . . ?
Cu1 N5 C12 C13 2.4(7) . . . . ?
C10 N5 C12 C11 -0.1(10) . . . . ?
Cu1 N5 C12 C11 178.6(5) . . . . ?
C15 N8 C13 N6 1.7(7) . . . . ?
C15 N8 C13 C12 -167.2(6) . . . . ?
N7 N6 C13 N8 -1.4(7) . . . . ?
Cu1 N6 C13 N8 -156.0(4) . . . . ?
N7 N6 C13 C12 169.3(5) . . . . ?
Cu1 N6 C13 C12 14.8(7) . . . . ?
N5 C12 C13 N8 157.7(6) . . . . ?
C11 C12 C13 N8 -18.7(10) . . . . ?
N5 C12 C13 N6 -11.2(8) . . . . ?
C11 C12 C13 N6 172.4(6) . . . . ?
N6 N7 C15 N8 0.6(7) . . . . ?
Cu2 N7 C15 N8 158.5(4) . . . . ?
N6 N7 C15 C16 -172.2(5) . . . . ?
Cu2 N7 C15 C16 -14.4(6) . . . . ?
C13 N8 C15 N7 -1.4(7) . . . . ?
C13 N8 C15 C16 170.1(6) . . . . ?
C18 N9 C16 C15 175.5(5) . . . . ?
Cu2 N9 C16 C15 2.1(7) . . . . ?
C18 N9 C16 C17 -1.0(10) . . . . ?
Cu2 N9 C16 C17 -174.3(5) . . . . ?
N7 C15 C16 N9 8.1(8) . . . . ?
N8 C15 C16 N9 -163.3(6) . . . . ?
N7 C15 C16 C17 -175.2(5) . . . . ?
N8 C15 C16 C17 13.5(10) . . . . ?
C16 N9 C18 C19 174.9(6) . . . . ?
Cu2 N9 C18 C19 -12.0(7) . . . . ?
N9 C18 C19 C20 67.6(7) . . . . ?
C22 N10 C20 C19 -173.4(6) . . . . ?
Cu2 N10 C20 C19 15.0(8) . . . . ?
C18 C19 C20 N10 -69.8(8) . . . . ?
C20 N10 C22 C3 -174.6(6) . . . . ?
Cu2 N10 C22 C3 -2.6(7) . . . . ?
C20 N10 C22 C21 3.2(10) . . . . ?
Cu2 N10 C22 C21 175.2(5) . . . . ?
N2 C3 C22 N10 -7.4(8) . . . . ?
N3 C3 C22 N10 158.6(6) . . . . ?
N2 C3 C22 C21 174.6(6) . . . . ?
N3 C3 C22 C21 -19.3(10) . . . . ?
N7 Cu2 S50 C50 -177.7(3) . . . . ?
N2 Cu2 S50 C50 89.4(3) . . . . ?
N10 Cu2 S50 C50 4.2(3) . . . . ?
N9 Cu2 S50 C50 -97.5(3) . . . . ?
Cu2 S50 C50 N50 163(13) . . . . ?
S50 C50 N50 Cu1 -25(18) . . . 2_545 ?
